data_2208842
loop_
_publ_author_name
'H\"okelek, Tuncer'
'\,Celik, Murat'
'G\"ultekin, M. Serdar'
'Balc\?i, Metin'

_publ_section_title
;
 Dimethyl
 3,6-dioxatetracyclo[6.1.0.0^2,4^.0^5,7^]nonane-2,9-dicarboxylate
;
_journal_coeditor_code CI2058
_journal_issue 5
_journal_name_full 'Acta Crystallographica Section E'
_journal_page_first o1991
_journal_page_last o1993
_journal_paper_doi 10.1107/S1600536806014401
_journal_volume 62
_journal_year 2006
_chemical_formula_iupac 'C11 H12 O6'
_chemical_formula_moiety 'C11 H12 O6'
_chemical_formula_sum 'C11 H12 O6'
_chemical_formula_weight 240.21
_chemical_name_systematic
;
Dimethyl 3,6-dioxatetracyclo[6.1.0.0^2,4^.0^5,7^]nonane-2,9-dicarboxylate
;
_space_group_IT_number 61
_symmetry_cell_setting orthorhombic
_symmetry_space_group_name_Hall '-P 2ac 2ab'
_symmetry_space_group_name_H-M 'P b c a'
_atom_sites_solution_hydrogens geom
_atom_sites_solution_primary direct
_atom_sites_solution_secondary difmap
_audit_creation_method SHELXL-97
_cell_angle_alpha 90.00
_cell_angle_beta 90.00
_cell_angle_gamma 90.00
_cell_formula_units_Z 8
_cell_length_a 12.3492(9)
_cell_length_b 9.0553(14)
_cell_length_c 19.813(2)
_cell_measurement_reflns_used 25
_cell_measurement_temperature 296(2)
_cell_measurement_theta_max 22.3
_cell_measurement_theta_min 3.8
_cell_volume 2215.6(4)
_computing_cell_refinement 'CAD-4 EXPRESS'
_computing_data_collection 'CAD-4 EXPRESS (Enraf--Nonius, 1994)'
_computing_data_reduction 'XCAD4 (Harms & Wocadlo, 1995)'
_computing_molecular_graphics 'ORTEP-3 for Windows (Farrugia, 1997)'
_computing_publication_material 'WinGX (Farrugia, 1999)'
_computing_structure_refinement 'SHELXL97 (Sheldrick, 1997)'
_computing_structure_solution 'SHELXS97 (Sheldrick, 1997)'
_diffrn_ambient_temperature 296(2)
_diffrn_measured_fraction_theta_full 0.96
_diffrn_measured_fraction_theta_max 0.96
_diffrn_measurement_device_type 'Enraf--Nonius CAD-4'
_diffrn_measurement_method 'Non-profiled \w'
_diffrn_radiation_monochromator graphite
_diffrn_radiation_source 'fine-focus sealed tube'
_diffrn_radiation_type MoK\a
_diffrn_radiation_wavelength 0.71073
_diffrn_reflns_av_R_equivalents 0.0000
_diffrn_reflns_av_sigmaI/netI 0.0348
_diffrn_reflns_limit_h_max 0
_diffrn_reflns_limit_h_min -14
_diffrn_reflns_limit_k_max 10
_diffrn_reflns_limit_k_min 0
_diffrn_reflns_limit_l_max 24
_diffrn_reflns_limit_l_min 0
_diffrn_reflns_number 1983
_diffrn_reflns_theta_full 25.56
_diffrn_reflns_theta_max 25.56
_diffrn_reflns_theta_min 2.64
_diffrn_standards_decay_% 1
_diffrn_standards_interval_time 120
_diffrn_standards_number 3
_exptl_absorpt_coefficient_mu 0.119
_exptl_absorpt_correction_type none
_exptl_crystal_colour colourless
_exptl_crystal_density_diffrn 1.440
_exptl_crystal_density_method 'not measured'
_exptl_crystal_description Block
_exptl_crystal_F_000 1008
_exptl_crystal_size_max 0.4
_exptl_crystal_size_mid 0.25
_exptl_crystal_size_min 0.15
_refine_diff_density_max 0.206
_refine_diff_density_min -0.184
_refine_ls_extinction_coef 0.0097(10)
_refine_ls_extinction_expression Fc^*^=kFc[1+0.001xFc^2^\l^3^/sin(2\q)]^-1/4^
_refine_ls_extinction_method SHELXL97
_refine_ls_goodness_of_fit_ref 1.031
_refine_ls_hydrogen_treatment mixed
_refine_ls_matrix_type full
_refine_ls_number_parameters 176
_refine_ls_number_reflns 1983
_refine_ls_number_restraints 0
_refine_ls_restrained_S_all 1.031
_refine_ls_R_factor_all 0.0790
_refine_ls_R_factor_gt 0.0397
_refine_ls_shift/su_max 0.000
_refine_ls_shift/su_mean 0.000
_refine_ls_structure_factor_coef Fsqd
_refine_ls_weighting_details 'calc w=1/[\s^2^(Fo^2^)+(0.0564P)^2^+0.581P] where P=(Fo^2^+2Fc^2^)/3'
_refine_ls_weighting_scheme calc
_refine_ls_wR_factor_gt 0.1015
_refine_ls_wR_factor_ref 0.1167
_reflns_number_gt 1360
_reflns_number_total 1983
_reflns_threshold_expression I>2\s(I)
_cod_data_source_file ci2058.cif
_cod_data_source_block I
_cod_depositor_comments
;
The following automatic conversions were performed:
'_symmetry_cell_setting' value 'Orthorhombic' changed to 'orthorhombic'
according to '/home/saulius/struct/CIF-dictionaries/cif_core.dic'
dictionary named 'cif_core.dic' version 2.4.1 from 2010-06-29.

Automatic conversion script
Id: cif_fix_enum 1527 2010-12-29 10:47:43Z saulius 

The following automatic conversions were performed:

'_symmetry_cell_setting' value 'Orthorhombic' changed to
'orthorhombic' according to
/home/saulius/struct/CIF-dictionaries/cif_core.dic dictionary named
'cif_core.dic' version 2.4.1 from 2010-06-29.

Automatic conversion script
Id: cif_fix_values 1715 2011-07-08 13:25:40Z adriana 
;
_cod_database_code 2208842
_cod_database_fobs_code 2208842

loop_
_symmetry_equiv_pos_as_xyz
'x, y, z'
'-x+1/2, -y, z+1/2'
'x+1/2, -y+1/2, -z'
'-x, y+1/2, -z+1/2'
'-x, -y, -z'
'x-1/2, y, -z-1/2'
'-x-1/2, y-1/2, z'
'x, -y-1/2, z-1/2'

loop_
_atom_site_type_symbol
_atom_site_label
_atom_site_fract_x
_atom_site_fract_y
_atom_site_fract_z
_atom_site_U_iso_or_equiv
_atom_site_adp_type
_atom_site_calc_flag
_atom_site_refinement_flags
_atom_site_occupancy
O O1 0.52756(15) 0.30156(18) 0.17525(8) 0.0590(5) Uani d . 1
O O2 0.48292(14) 0.07151(17) 0.14676(7) 0.0559(5) Uani d . 1
O O3 0.68803(14) 0.01947(19) 0.31910(8) 0.0588(5) Uani d . 1
O O4 0.65899(13) -0.04688(18) 0.42651(7) 0.0533(5) Uani d . 1
O O5 0.51596(13) 0.18176(17) 0.44204(7) 0.0462(4) Uani d . 1
O O6 0.29809(14) 0.2537(2) 0.41101(8) 0.0632(5) Uani d . 1
C C1 0.53457(17) 0.1170(2) 0.37621(9) 0.0375(5) Uani d . 1
C C2 0.44542(19) 0.0654(2) 0.41983(10) 0.0409(5) Uani d . 1
C C3 0.3315(2) 0.1026(3) 0.40240(11) 0.0490(6) Uani d . 1
C C4 0.3076(2) 0.1945(3) 0.34356(11) 0.0545(6) Uani d . 1
C C5 0.39625(19) 0.2508(3) 0.30138(11) 0.0452(6) Uani d . 1
C C6 0.51004(18) 0.2114(2) 0.31716(10) 0.0385(5) Uani d . 1
C C7 0.45470(18) 0.1394(2) 0.25777(10) 0.0390(5) Uani d . 1
C C8 0.49151(17) 0.1828(2) 0.19001(10) 0.0397(5) Uani d . 1
C C9 0.5206(2) 0.0988(3) 0.07885(12) 0.0663(8) Uani d . 1
C C10 0.63545(18) 0.0263(2) 0.36985(10) 0.0415(5) Uani d . 1
C C11 0.7512(2) -0.1449(4) 0.42290(13) 0.0724(8) Uani d . 1
H H6 0.5645 0.2864 0.3061 0.046 Uiso calc R 1
H H9A 0.4659 0.1512 0.0541 0.099 Uiso calc R 1
H H9B 0.5354 0.0064 0.0569 0.099 Uiso calc R 1
H H9C 0.5856 0.1569 0.0804 0.099 Uiso calc R 1
H H11A 0.7615 -0.1920 0.4658 0.109 Uiso calc R 1
H H11B 0.8148 -0.0892 0.4115 0.109 Uiso calc R 1
H H11C 0.7386 -0.2185 0.3890 0.109 Uiso calc R 1
H H21 0.4561(17) -0.027(3) 0.4439(11) 0.046(6) Uiso d . 1
H H31 0.2789(17) 0.034(3) 0.4177(11) 0.046(6) Uiso d . 1
H H41 0.240(2) 0.185(3) 0.3226(11) 0.052(7) Uiso d . 1
H H51 0.3872(19) 0.343(3) 0.2801(11) 0.052(6) Uiso d . 1
H H71 0.4322(17) 0.039(3) 0.2628(10) 0.041(6) Uiso d . 1

loop_
_atom_site_aniso_label
_atom_site_aniso_U_11
_atom_site_aniso_U_22
_atom_site_aniso_U_33
_atom_site_aniso_U_12
_atom_site_aniso_U_13
_atom_site_aniso_U_23
O1 0.0980(14) 0.0330(8) 0.0459(9) -0.0043(9) 0.0121(8) 0.0052(7)
O2 0.0920(13) 0.0419(10) 0.0338(8) -0.0076(9) 0.0046(8) -0.0064(7)
O3 0.0599(10) 0.0693(12) 0.0472(9) 0.0082(9) 0.0107(8) 0.0017(8)
O4 0.0584(10) 0.0590(11) 0.0424(9) 0.0196(8) 0.0001(7) 0.0055(7)
O5 0.0675(10) 0.0390(9) 0.0321(8) 0.0006(8) -0.0002(7) -0.0087(6)
O6 0.0779(12) 0.0592(11) 0.0524(10) 0.0262(10) 0.0170(9) 0.0030(8)
C1 0.0509(13) 0.0310(11) 0.0306(10) 0.0007(10) -0.0014(9) -0.0059(9)
C2 0.0573(14) 0.0327(11) 0.0326(11) 0.0005(11) 0.0015(9) -0.0016(10)
C3 0.0535(15) 0.0472(14) 0.0465(13) 0.0018(12) 0.0097(11) 0.0040(11)
C4 0.0523(15) 0.0658(16) 0.0455(13) 0.0140(13) 0.0021(12) 0.0031(12)
C5 0.0593(15) 0.0364(12) 0.0400(12) 0.0090(11) 0.0019(11) 0.0053(11)
C6 0.0531(13) 0.0284(11) 0.0339(11) -0.0008(10) 0.0003(9) 0.0001(8)
C7 0.0551(13) 0.0295(10) 0.0325(10) -0.0005(10) -0.0009(9) 0.0023(9)
C8 0.0511(13) 0.0319(11) 0.0360(11) 0.0048(10) -0.0030(9) 0.0025(9)
C9 0.095(2) 0.0675(18) 0.0360(13) -0.0037(16) 0.0077(12) -0.0085(12)
C10 0.0492(13) 0.0399(12) 0.0353(11) -0.0026(10) -0.0035(10) -0.0047(10)
C11 0.0665(16) 0.080(2) 0.0706(18) 0.0318(16) 0.0029(15) 0.0086(15)

loop_
_atom_type_symbol
_atom_type_description
_atom_type_scat_dispersion_real
_atom_type_scat_dispersion_imag
_atom_type_scat_source
C C 0.0030 0.0020 'International Tables Vol C Tables 4.2.6.8 and 6.1.1.4'
H H 0.0000 0.0000 'International Tables Vol C Tables 4.2.6.8 and 6.1.1.4'
O O 0.0110 0.0060 'International Tables Vol C Tables 4.2.6.8 and 6.1.1.4'

loop_
_geom_angle_atom_site_label_1
_geom_angle_atom_site_label_2
_geom_angle_atom_site_label_3
_geom_angle
_geom_angle_publ_flag
C8 O2 C9 116.47(18) yes
C10 O4 C11 115.74(18) yes
C2 O5 C1 61.53(13) yes
C3 O6 C4 60.94(15) yes
O5 C1 C2 58.82(13) yes
O5 C1 C6 116.46(17) yes
C2 C1 C6 119.54(19) ?
O5 C1 C10 115.46(16) yes
C2 C1 C10 119.76(18) ?
C6 C1 C10 114.87(17) ?
O5 C2 C1 59.65(13) yes
O5 C2 C3 118.63(19) yes
C1 C2 C3 119.89(19) ?
O5 C2 H21 113.4(13) ?
C1 C2 H21 117.3(13) ?
C3 C2 H21 115.9(13) ?
O6 C3 C4 59.70(15) yes
O6 C3 C2 117.3(2) yes
C4 C3 C2 120.3(2) ?
O6 C3 H31 112.9(14) ?
C4 C3 H31 119.3(13) ?
C2 C3 H31 115.2(13) ?
O6 C4 C3 59.36(14) yes
O6 C4 C5 117.2(2) yes
C3 C4 C5 120.0(2) ?
O6 C4 H41 111.9(14) ?
C3 C4 H41 118.6(15) ?
C5 C4 H41 116.5(14) ?
C4 C5 C6 120.2(2) ?
C4 C5 C7 116.7(2) ?
C6 C5 C7 60.49(15) ?
C4 C5 H51 118.3(15) ?
C6 C5 H51 114.9(15) ?
C7 C5 H51 113.0(14) ?
C1 C6 C5 119.96(19) ?
C1 C6 C7 117.37(18) ?
C5 C6 C7 60.69(14) ?
C1 C6 H6 115.8 ?
C5 C6 H6 115.8 ?
C7 C6 H6 115.8 ?
C8 C7 C6 117.16(19) ?
C8 C7 C5 119.41(19) ?
C6 C7 C5 58.82(14) ?
C8 C7 H71 116.0(12) ?
C6 C7 H71 117.5(12) ?
C5 C7 H71 115.9(13) ?
O1 C8 O2 123.6(2) ?
O1 C8 C7 125.2(2) ?
O2 C8 C7 111.22(19) ?
O2 C9 H9A 109.5 ?
O2 C9 H9B 109.5 ?
H9A C9 H9B 109.5 ?
O2 C9 H9C 109.5 ?
H9A C9 H9C 109.5 ?
H9B C9 H9C 109.5 ?
O3 C10 O4 124.2(2) ?
O3 C10 C1 123.3(2) ?
O4 C10 C1 112.48(18) ?
O4 C11 H11A 109.5 ?
O4 C11 H11B 109.5 ?
H11A C11 H11B 109.5 ?
O4 C11 H11C 109.5 ?
H11A C11 H11C 109.5 ?
H11B C11 H11C 109.5 ?

loop_
_geom_bond_atom_site_label_1
_geom_bond_atom_site_label_2
_geom_bond_distance
_geom_bond_publ_flag
O1 C8 1.200(3) yes
O2 C8 1.327(3) ?
O2 C9 1.445(3) yes
O3 C10 1.199(2) yes
O4 C10 1.335(2) ?
O4 C11 1.445(3) yes
O5 C2 1.436(3) yes
O5 C1 1.448(2) yes
O6 C3 1.440(3) yes
O6 C4 1.445(3) yes
C1 C6 1.480(3) ?
C2 C1 1.475(3) ?
C2 C3 1.487(3) ?
C2 H21 0.97(2) ?
C3 C4 1.463(3) ?
C3 H31 0.95(2) ?
C4 H41 0.94(2) ?
C5 C4 1.469(3) ?
C5 C6 1.483(3) ?
C5 H51 0.94(2) ?
C6 H6 0.98 ?
C7 C6 1.509(3) ?
C7 C5 1.512(3) ?
C7 H71 0.96(2) ?
C8 C7 1.471(3) ?
C9 H9A 0.96 ?
C9 H9B 0.96 ?
C9 H9C 0.96 ?
C10 C1 1.498(3) ?
C11 H11A 0.96 ?
C11 H11B 0.96 ?
C11 H11C 0.96 ?

loop_
_geom_torsion_atom_site_label_1
_geom_torsion_atom_site_label_2
_geom_torsion_atom_site_label_3
_geom_torsion_atom_site_label_4
_geom_torsion
_geom_torsion_publ_flag
C9 O2 C8 O1 0.5(3) ?
C9 O2 C8 C7 -177.7(2) ?
C11 O4 C10 O3 -3.3(3) ?
C11 O4 C10 C1 175.9(2) ?
C1 O5 C2 C3 -109.8(2) ?
C2 O5 C1 C6 110.0(2) ?
C2 O5 C1 C10 -110.8(2) ?
C3 O6 C4 C5 -110.5(3) ?
C4 O6 C3 C2 110.9(2) ?
O5 C1 C6 C5 -68.8(3) ?
C2 C1 C6 C5 -1.3(3) yes
C10 C1 C6 C5 151.76(19) ?
O5 C1 C6 C7 -139.05(18) ?
C2 C1 C6 C7 -71.6(2) ?
C10 C1 C6 C7 81.5(2) ?
C3 C2 C1 O5 107.7(2) ?
O5 C2 C1 C6 -104.8(2) ?
C3 C2 C1 C6 2.9(3) yes
O5 C2 C1 C10 103.5(2) ?
C3 C2 C1 C10 -148.8(2) ?
O5 C2 C3 O6 -1.9(3) ?
C1 C2 C3 O6 -71.4(3) ?
O5 C2 C3 C4 67.3(3) ?
C1 C2 C3 C4 -2.2(3) yes
C2 C3 C4 O6 -105.9(3) ?
O6 C3 C4 C5 105.8(3) ?
C2 C3 C4 C5 -0.1(4) yes
C4 C5 C6 C1 -1.0(3) yes
C7 C5 C6 C1 -106.5(2) ?
C4 C5 C6 C7 105.6(2) ?
C6 C5 C4 O6 70.3(3) ?
C7 C5 C4 O6 140.1(2) ?
C6 C5 C4 C3 1.7(3) yes
C7 C5 C4 C3 71.5(3) ?
C6 C7 C5 C4 -111.2(2) ?
C8 C7 C5 C6 -105.7(2) ?
C8 C7 C5 C4 143.0(2) ?
C8 C7 C6 C1 -139.7(2) ?
C5 C7 C6 C1 110.8(2) ?
C8 C7 C6 C5 109.6(2) ?
O1 C8 C7 C6 -30.2(3) ?
O2 C8 C7 C6 147.90(18) ?
O1 C8 C7 C5 37.5(3) ?
O2 C8 C7 C5 -144.4(2) ?
O3 C10 C1 O5 -146.1(2) ?
O4 C10 C1 O5 34.7(2) ?
O3 C10 C1 C2 146.8(2) ?
O4 C10 C1 C2 -32.5(3) ?
O3 C10 C1 C6 -6.2(3) ?
O4 C10 C1 C6 174.54(17) ?
